data_2008042
loop_
_publ_author_name
'Rosu, Cristina'
'Dickman, Michael H.'

_publ_section_title
;
 Cobalt(II) trisodium hexamolybdoperiodate tetradecahydrate
;
_journal_issue 1
_journal_name_full 'Acta Crystallographica Section C'
_journal_page_first 11
_journal_page_last 13
_journal_paper_doi 10.1107/S0108270198011391
_journal_volume 55
_journal_year 1999
_chemical_formula_iupac 'Co Na3 [I Mo6 O24] , 14H2 O'
_chemical_formula_moiety '(CoIMo6 Na3 O24). 14 H2  O'
_chemical_formula_sum 'Co H28 I Mo6 Na3 O38'
_chemical_formula_weight 1466.66
_chemical_name_systematic
;
 ?
;
_space_group_IT_number 166
_symmetry_cell_setting trigonal
_symmetry_space_group_name_Hall '-R 3 2"'
_symmetry_space_group_name_H-M 'R -3 m :H'
_audit_creation_method SHELXL
_cell_angle_alpha 90.00
_cell_angle_beta 90.00
_cell_angle_gamma 120.00
_cell_formula_units_Z 3
_cell_length_a 11.87690(10)
_cell_length_b 11.87690(10)
_cell_length_c 23.0394(4)
_cell_measurement_reflns_used 8108
_cell_measurement_temperature 228(2)
_cell_measurement_theta_max 28.23
_cell_measurement_theta_min 2.17
_cell_volume 2814.54(6)
_computing_cell_refinement 'SAINT (Siemens, 199?)'
_computing_data_collection 'SMART (Siemens, 1996)'
_computing_data_reduction SAINT
_computing_molecular_graphics 'SHELXTL (Sheldrick, 1990b)'
_computing_publication_material SHELXTL
_computing_structure_refinement 'SHELXL-93 (Sheldrick, 1993)'
_computing_structure_solution 'SHELXS-86 (Sheldrick, 1990a)'
_diffrn_ambient_temperature 228(2)
_diffrn_measurement_device 'Siemens SMART CCD'
_diffrn_measurement_method '\w scans'
_diffrn_radiation_monochromator graphite
_diffrn_radiation_source 'normal-focus sealed tube'
_diffrn_radiation_type MoK\a
_diffrn_radiation_wavelength 0.71073
_diffrn_reflns_av_R_equivalents 0.0243
_diffrn_reflns_av_sigmaI/netI 0.0130
_diffrn_reflns_limit_h_max 15
_diffrn_reflns_limit_h_min -15
_diffrn_reflns_limit_k_max 15
_diffrn_reflns_limit_k_min -15
_diffrn_reflns_limit_l_max 30
_diffrn_reflns_limit_l_min -30
_diffrn_reflns_number 9368
_diffrn_reflns_theta_max 28.23
_diffrn_reflns_theta_min 2.17
_diffrn_standards_decay_% none
_exptl_absorpt_coefficient_mu 3.339
_exptl_absorpt_correction_T_max 0.51
_exptl_absorpt_correction_T_min 0.40
_exptl_absorpt_correction_type 'semi-empirical from equivalents (Blessing, 1995)'
_exptl_crystal_colour Pink
_exptl_crystal_density_diffrn 2.596
_exptl_crystal_density_meas ?
_exptl_crystal_description Rhomboid
_exptl_crystal_F_000 2091
_exptl_crystal_size_max 0.32
_exptl_crystal_size_mid 0.26
_exptl_crystal_size_min 0.20
_refine_diff_density_max 1.745
_refine_diff_density_min -1.212
_refine_ls_extinction_method none
_refine_ls_goodness_of_fit_all 1.167
_refine_ls_goodness_of_fit_obs 1.181
_refine_ls_hydrogen_treatment noref
_refine_ls_matrix_type full
_refine_ls_number_parameters 50
_refine_ls_number_reflns 854
_refine_ls_number_restraints 0
_refine_ls_restrained_S_all 1.167
_refine_ls_restrained_S_obs 1.181
_refine_ls_R_factor_all 0.0357
_refine_ls_R_factor_obs 0.0334
_refine_ls_shift/esd_max 0.000
_refine_ls_shift/esd_mean 0.000
_refine_ls_structure_factor_coef Fsqd
_refine_ls_weighting_details 'w = 1/[\s^2^(Fo^2^)+(0.0500P)^2^+32.8000P] where P(Fo^2^+2Fc^2^)/3'
_refine_ls_weighting_scheme calc
_refine_ls_wR_factor_all 0.1024
_refine_ls_wR_factor_obs 0.0997
_reflns_number_observed 795
_reflns_number_total 854
_reflns_observed_criterion >2sigma(I)
_cod_data_source_file bk1375.cif
_cod_data_source_block cx
_cod_depositor_comments
;
The following automatic conversions were performed:
'_symmetry_cell_setting' value 'Trigonal' changed to 'trigonal' according
to '/home/saulius/struct/CIF-dictionaries/cif_core.dic' dictionary named
'cif_core.dic' version 2.4.1 from 2010-06-29.

Automatic conversion script
Id: cif_fix_enum 1527 2010-12-29 10:47:43Z saulius 

The following automatic conversions were performed:

'_exptl_crystal_density_meas' value 'not measured' was changed to '?'
- the value is perceived as not measured.

Automatic conversion script
Id: cif_fix_values 3008 2015-01-20 13:52:24Z robertas 

The following automatic conversions were performed:

'_refine_ls_weighting_scheme' value 'calc w =
1/[\s^2^(Fo^2^)+(0.0500P)^2^+32.8000P] where P(Fo^2^+2Fc^2^)/3' was
changed to 'calc'. New tag '_refine_ls_weighting_details' was
created. The value of the new tag was set to 'w =
1/[\s^2^(Fo^2^)+(0.0500P)^2^+32.8000P] where P(Fo^2^+2Fc^2^)/3'.

Automatic conversion script
Id: cif_fix_values 3143 2015-03-26 13:38:13Z robertas 
;
_cod_original_sg_symbol_H-M 'R -3 m'
_cod_original_formula_sum 'Co I Mo6 Na3 O38 H28'
_cod_database_code 2008042

loop_
_symmetry_equiv_pos_as_xyz
'x, y, z'
'-y, x-y, z'
'-x+y, -x, z'
'y, x, -z'
'x-y, -y, -z'
'-x, -x+y, -z'
'x+2/3, y+1/3, z+1/3'
'-y+2/3, x-y+1/3, z+1/3'
'-x+y+2/3, -x+1/3, z+1/3'
'y+2/3, x+1/3, -z+1/3'
'x-y+2/3, -y+1/3, -z+1/3'
'-x+2/3, -x+y+1/3, -z+1/3'
'x+1/3, y+2/3, z+2/3'
'-y+1/3, x-y+2/3, z+2/3'
'-x+y+1/3, -x+2/3, z+2/3'
'y+1/3, x+2/3, -z+2/3'
'x-y+1/3, -y+2/3, -z+2/3'
'-x+1/3, -x+y+2/3, -z+2/3'
'-x, -y, -z'
'y, -x+y, -z'
'x-y, x, -z'
'-y, -x, z'
'-x+y, y, z'
'x, x-y, z'
'-x+2/3, -y+1/3, -z+1/3'
'y+2/3, -x+y+1/3, -z+1/3'
'x-y+2/3, x+1/3, -z+1/3'
'-y+2/3, -x+1/3, z+1/3'
'-x+y+2/3, y+1/3, z+1/3'
'x+2/3, x-y+1/3, z+1/3'
'-x+1/3, -y+2/3, -z+2/3'
'y+1/3, -x+y+2/3, -z+2/3'
'x-y+1/3, x+2/3, -z+2/3'
'-y+1/3, -x+2/3, z+2/3'
'-x+y+1/3, y+2/3, z+2/3'
'x+1/3, x-y+2/3, z+2/3'

loop_
_atom_site_aniso_label
_atom_site_aniso_U_11
_atom_site_aniso_U_22
_atom_site_aniso_U_33
_atom_site_aniso_U_12
_atom_site_aniso_U_13
_atom_site_aniso_U_23
I 0.0167(3) 0.0167(3) 0.0161(4) 0.00834(13) 0.000 0.000
Mo 0.0218(2) 0.0343(3) 0.0248(3) 0.0172(2) 0.00023(9) 0.0005(2)
Na 0.0431(12) 0.050(2) 0.039(2) 0.0252(9) -0.0048(6) -0.0096(12)
Co 0.0431(12) 0.050(2) 0.039(2) 0.0252(9) -0.0048(6) -0.0096(12)
O1 0.0265(15) 0.0265(15) 0.020(2) 0.015(2) 0.0015(7) -0.0015(7)
O2 0.034(2) 0.034(2) 0.028(2) 0.023(2) -0.0020(8) 0.0020(8)
O3 0.032(2) 0.056(2) 0.038(2) 0.022(2) -0.0074(14) 0.001(2)
O1W 0.050(4) 0.050(4) 0.046(5) 0.025(2) 0.000 0.000
O3W 0.053(2) 0.053(2) 0.022(2) 0.030(2) 0.0001(9) -0.0001(9)
O2W 0.055(2) 0.068(4) 0.038(3) 0.034(2) -0.0040(13) -0.008(3)

loop_
_atom_site_label
_atom_site_fract_x
_atom_site_fract_y
_atom_site_fract_z
_atom_site_U_iso_or_equiv
_atom_site_thermal_displace_type
_atom_site_calc_flag
_atom_site_refinement_flags
_atom_site_occupancy
_atom_site_disorder_group
_atom_site_type_symbol
I 0.0000 0.0000 0.0000 0.0165(2) Uani d S 1 . I
Mo 0.28020(4) 0.0000 0.0000 0.0256(2) Uani d S 1 . Mo
Na 0.56784(15) 0.1357(3) 0.11689(14) 0.0432(7) Uani d SP 0.50 . Na
Co 0.56784(15) 0.1357(3) 0.11689(14) 0.0432(7) Uani d SP 0.17 . Co
O1 0.0769(2) -0.0769(2) -0.0449(2) 0.0233(8) Uani d S 1 . O
O2 0.1580(2) -0.1580(2) 0.0396(2) 0.0295(9) Uani d S 1 . O
O3 0.3956(4) 0.0611(4) 0.0534(2) 0.0424(10) Uani d . 1 . O
O1W 0.6667 0.3333 0.0548(4) 0.049(2) Uani d S 1 . O
O3W 0.7638(2) 0.2362(2) 0.1694(2) 0.0410(13) Uani d S 1 . O
O2W 0.4733(3) -0.0534(6) 0.1767(2) 0.0521(14) Uani d S 1 . O

loop_
_atom_type_symbol
_atom_type_description
_atom_type_scat_dispersion_real
_atom_type_scat_dispersion_imag
_atom_type_scat_source
O O 0.0106 0.0060 'International Tables Vol C Tables 4.2.6.8 and 6.1.1.4'
Na Na 0.0362 0.0249 'International Tables Vol C Tables 4.2.6.8 and 6.1.1.4'
Co Co 0.3494 0.9721 'International Tables Vol C Tables 4.2.6.8 and 6.1.1.4'
Mo Mo -1.6832 0.6857 'International Tables Vol C Tables 4.2.6.8 and 6.1.1.4'
I I -0.4742 1.8119 'International Tables Vol C Tables 4.2.6.8 and 6.1.1.4'

loop_
_geom_angle_atom_site_label_1
_geom_angle_atom_site_label_2
_geom_angle_atom_site_label_3
_geom_angle_site_symmetry_1
_geom_angle_site_symmetry_3
_geom_angle
_geom_angle_publ_flag
O1 I O1 21 3 180.0 ?
O1 I O1 21 20 92.9(2) ?
O1 I O1 3 20 87.1(2) ?
O1 I O1 21 2 87.1(2) ?
O1 I O1 3 2 92.9(2) ?
O1 I O1 20 2 180.0 ?
O1 I O1 21 . 87.1(2) ?
O1 I O1 3 . 92.9(2) ?
O1 I O1 20 . 87.1(2) yes
O1 I O1 2 . 92.9(2) yes
O1 I O1 21 19 92.9(2) ?
O1 I O1 3 19 87.1(2) ?
O1 I O1 20 19 92.9(2) ?
O1 I O1 2 19 87.1(2) ?
O1 I O1 . 19 180.0 yes
O3 Mo O3 . 5 107.8(2) yes
O3 Mo O2 . . 97.2(2) yes
O3 Mo O2 5 . 100.8(2) yes
O3 Mo O2 . 21 100.8(2) ?
O3 Mo O2 5 21 97.2(2) ?
O2 Mo O2 . 21 149.2(2) yes
O3 Mo O1 . . 158.6(2) yes
O3 Mo O1 5 . 92.9(2) yes
O2 Mo O1 . . 72.80(12) yes
O2 Mo O1 21 . 81.58(15) ?
O3 Mo O1 . 21 92.9(2) ?
O3 Mo O1 5 21 158.6(2) ?
O2 Mo O1 . 21 81.58(15) yes
O2 Mo O1 21 21 72.80(12) ?
O1 Mo O1 . 21 67.3(2) yes
O3 Na O3 . 23_655 88.3(2) ?
O3 Na O3W . . 170.5(2) ?
O3 Na O3W 23_655 . 87.75(15) ?
O3 Na O3W . 3_665 87.8(2) ?
O3 Na O3W 23_655 3_665 170.5(2) ?
O3W Na O3W . 3_665 94.8(3) ?
O3 Na O2W . . 95.5(2) ?
O3 Na O2W 23_655 . 95.5(2) ?
O3W Na O2W . . 93.5(2) ?
O3W Na O2W 3_665 . 93.5(2) ?
O3 Na O1W . . 84.7(2) ?
O3 Na O1W 23_655 . 84.7(2) ?
O3W Na O1W . . 86.4(2) ?
O3W Na O1W 3_665 . 86.4(2) ?
O2W Na O1W . . 179.8(3) ?
O3 Na Na . 2_655 129.57(13) ?
O3 Na Na 23_655 2_655 86.59(11) ?
O3W Na Na . 2_655 41.52(12) ?
O3W Na Na 3_665 2_655 89.28(12) ?
O2W Na Na . 2_655 134.96(10) ?
O1W Na Na . 2_655 44.90(14) ?
O3 Na Co . 2_655 129.57(13) ?
O3 Na Co 23_655 2_655 86.59(11) ?
O3W Na Co . 2_655 41.52(12) ?
O3W Na Co 3_665 2_655 89.28(12) ?
O2W Na Co . 2_655 134.96(10) ?
O1W Na Co . 2_655 44.90(14) ?
Na Na Co 2_655 2_655 0.0(2) ?
O3 Na Co . 3_665 86.59(11) ?
O3 Na Co 23_655 3_665 129.57(13) ?
O3W Na Co . 3_665 89.28(12) ?
O3W Na Co 3_665 3_665 41.52(12) ?
O2W Na Co . 3_665 134.96(10) ?
O1W Na Co . 3_665 44.90(14) ?
Na Na Co 2_655 3_665 60.0 ?
Co Na Co 2_655 3_665 60.0 ?
O3 Na Na . 3_665 86.59(11) ?
O3 Na Na 23_655 3_665 129.57(13) ?
O3W Na Na . 3_665 89.28(12) ?
O3W Na Na 3_665 3_665 41.52(12) ?
O2W Na Na . 3_665 134.96(10) ?
O1W Na Na . 3_665 44.90(14) ?
Na Na Na 2_655 3_665 60.0 ?
Co Na Na 2_655 3_665 60.0 ?
Co Na Na 3_665 3_665 0.00(11) ?
O3 Co O3 . 23_655 88.3(2) ?
O3 Co O3W . . 170.5(2) ?
O3 Co O3W 23_655 . 87.75(15) ?
O3 Co O3W . 3_665 87.8(2) ?
O3 Co O3W 23_655 3_665 170.5(2) ?
O3W Co O3W . 3_665 94.8(3) ?
O3 Co O2W . . 95.5(2) ?
O3 Co O2W 23_655 . 95.5(2) ?
O3W Co O2W . . 93.5(2) ?
O3W Co O2W 3_665 . 93.5(2) ?
O3 Co Na . 2_655 129.57(13) ?
O3 Co Na 23_655 2_655 86.59(11) ?
O3W Co Na . 2_655 41.52(12) ?
O3W Co Na 3_665 2_655 89.28(12) ?
O2W Co Na . 2_655 134.96(10) ?
O3 Co Na . 3_665 86.59(11) ?
O3 Co Na 23_655 3_665 129.57(13) ?
O3W Co Na . 3_665 89.28(12) ?
O3W Co Na 3_665 3_665 41.52(12) ?
O2W Co Na . 3_665 134.96(10) ?
Na Co Na 2_655 3_665 60.0 ?
I O1 Mo . . 102.80(13) yes
I O1 Mo . 20 102.80(13) ?
Mo O1 Mo . 20 90.06(14) yes
Mo O2 Mo 20 . 118.8(2) yes
Mo O3 Co . . 171.9(2) ?
Mo O3 Na . . 171.9(2) ?
Co O3 Na . . 0.0(3) ?
Na O1W Na 2_655 . 90.2(3) ?
Na O1W Na 2_655 3_665 90.2(3) ?
Na O1W Na . 3_665 90.2(3) ?
Co O3W Na . . 0.0(3) ?
Co O3W Co . 2_655 97.0(2) ?
Na O3W Co . 2_655 97.0(2) ?
Co O3W Na . 2_655 97.0(2) ?
Na O3W Na . 2_655 97.0(2) ?
Co O3W Na 2_655 2_655 0.0(3) ?
Co O2W Na . . 0.0(2) ?

loop_
_geom_bond_atom_site_label_1
_geom_bond_atom_site_label_2
_geom_bond_site_symmetry_2
_geom_bond_distance
_geom_bond_publ_flag
I O1 21 1.890(4) ?
I O1 3 1.890(4) ?
I O1 20 1.890(4) ?
I O1 2 1.890(4) ?
I O1 . 1.890(4) yes
I O1 19 1.890(4) ?
Mo O3 . 1.711(4) yes
Mo O3 5 1.711(4) ?
Mo O2 . 1.933(2) yes
Mo O2 21 1.933(2) ?
Mo O1 . 2.352(3) yes
Mo O1 21 2.352(3) ?
Na O3 . 2.301(4) yes
Na O3 23_655 2.301(4) ?
Na O3W . 2.352(4) yes
Na O3W 3_665 2.352(4) ?
Na O2W . 2.383(7) yes
Na O1W . 2.485(7) yes
Na Na 2_655 3.521(5) ?
Na Co 2_655 3.521(5) ?
Na Co 3_665 3.521(5) ?
Na Na 3_665 3.521(5) ?
Co O3 . 2.301(4) ?
Co O3 23_655 2.301(4) ?
Co O3W . 2.352(4) ?
Co O3W 3_665 2.352(4) ?
Co O2W . 2.383(7) ?
Co Na 2_655 3.521(5) ?
Co Na 3_665 3.521(5) ?
O1 Mo 20 2.352(3) ?
O2 Mo 20 1.933(2) ?
O1W Na 2_655 2.485(7) ?
O1W Na 3_665 2.485(7) ?
O3W Co 2_655 2.352(4) ?
O3W Na 2_655 2.352(4) ?
